data_4342476
loop_
_publ_author_name
'Carpenter, Alex E.'
'Mokhtarzadeh, Charles C.'
'Ripatti, Donald S.'
'Havrylyuk, Irena'
'Kamezawa, Ryo'
'Moore, Curtis E.'
'Rheingold, Arnold L.'
'Figueroa, Joshua S.'

_publ_section_title
;
 Comparative measure of the electronic influence of highly substituted
 aryl isocyanides.
;
_journal_issue 6
_journal_name_full 'Inorganic chemistry'
_journal_page_first 2936
_journal_page_last 2944
_journal_paper_doi 10.1021/ic5030845
_journal_volume 54
_journal_year 2015
_chemical_formula_moiety 'C28 H8 Cr F13 N O5'
_chemical_formula_sum 'C28 H8 Cr F13 N O5'
_chemical_formula_weight 737.35
_chemical_melting_point ?
_chemical_name_common Cr(CO)5(CN(pF-ArDArF))
_space_group_crystal_system monoclinic
_space_group_IT_number 14
_space_group_name_Hall '-P 2yn'
_space_group_name_H-M_alt 'P 1 21/n 1'
_symmetry_space_group_name_Hall '-P 2yn'
_symmetry_space_group_name_H-M 'P 1 21/n 1'
_atom_sites_solution_hydrogens mixed
_audit_creation_date 2014-11-22
_audit_creation_method
; 
Olex2 1.2-beta 
(compiled 2014.11.21 svn.r3092 for OlexSys, GUI svn.r4949) 
;
_cell_angle_alpha 90
_cell_angle_beta 93.4920(11)
_cell_angle_gamma 90
_cell_formula_units_Z 4
_cell_length_a 13.9002(5)
_cell_length_b 13.9199(6)
_cell_length_c 14.5750(5)
_cell_measurement_reflns_used 7130
_cell_measurement_temperature 100.0
_cell_measurement_theta_max 25.36
_cell_measurement_theta_min 2.55
_cell_volume 2814.87(19)
_computing_cell_refinement 'SAINT v8.34A (Bruker, 2013)'
_computing_data_collection 'APEX2 v2013.6-2 (Bruker, 2013)'
_computing_data_reduction 'SAINT v8.34A (Bruker, 2013)'
_computing_molecular_graphics 'Olex2 (Dolomanov et al., 2009)'
_computing_publication_material 'Olex2 (Dolomanov et al., 2009)'
_computing_structure_refinement 'XL (Sheldrick, 2008)'
_computing_structure_solution 'ShelXT (Sheldrick, 2008)'
_diffrn_ambient_temperature 100.0
_diffrn_detector 'Bruker APEX CCD'
_diffrn_detector_area_resol_mean 8.0
_diffrn_detector_type 'CCD Area Detector'
_diffrn_measured_fraction_theta_full 0.986
_diffrn_measured_fraction_theta_max 0.983
_diffrn_measurement_device 'Fixed Chi Three-Circle Diffractometer'
_diffrn_measurement_device_type 'Bruker APEX-II CCD'
_diffrn_measurement_method '\w and \f scans'
_diffrn_radiation_monochromator 'Multilayer Mirrors'
_diffrn_radiation_probe x-ray
_diffrn_radiation_type MoK\a
_diffrn_radiation_wavelength 0.71073
_diffrn_reflns_av_R_equivalents 0.0304
_diffrn_reflns_av_unetI/netI 0.0301
_diffrn_reflns_Laue_measured_fraction_full 0.986
_diffrn_reflns_Laue_measured_fraction_max 0.983
_diffrn_reflns_limit_h_max 16
_diffrn_reflns_limit_h_min -16
_diffrn_reflns_limit_k_max 16
_diffrn_reflns_limit_k_min -15
_diffrn_reflns_limit_l_max 17
_diffrn_reflns_limit_l_min -17
_diffrn_reflns_number 17215
_diffrn_reflns_point_group_measured_fraction_full 0.986
_diffrn_reflns_point_group_measured_fraction_max 0.983
_diffrn_reflns_theta_full 25.000
_diffrn_reflns_theta_max 25.386
_diffrn_reflns_theta_min 1.966
_diffrn_source 'Micro Focus Rotating Anode'
_diffrn_source_type 'Bruker FR-591'
_diffrn_standards_number 0
_exptl_absorpt_coefficient_mu 0.534
_exptl_absorpt_correction_T_max 0.7452
_exptl_absorpt_correction_T_min 0.6577
_exptl_absorpt_correction_type multi-scan
_exptl_absorpt_process_details
; 
SADABS-2014/3 (Bruker,2014/3) was used for absorption correction. 
wR2(int) was 0.0868 before and 0.0391 after correction. 
The Ratio of minimum to maximum transmission is 0.8826. 
The \l/2 correction factor is 0.00150. 
;
_exptl_crystal_colour 'clear colourless'
_exptl_crystal_colour_lustre clear
_exptl_crystal_colour_primary colourless
_exptl_crystal_density_diffrn 1.740
_exptl_crystal_density_meas ?
_exptl_crystal_density_method 'not measured'
_exptl_crystal_description block
_exptl_crystal_F_000 1456
_exptl_crystal_size_max 0.3
_exptl_crystal_size_mid 0.2
_exptl_crystal_size_min 0.05
_refine_diff_density_max 0.414
_refine_diff_density_min -0.368
_refine_diff_density_rms 0.054
_refine_ls_extinction_method none
_refine_ls_goodness_of_fit_ref 1.021
_refine_ls_hydrogen_treatment mixed
_refine_ls_matrix_type full
_refine_ls_number_parameters 457
_refine_ls_number_reflns 5090
_refine_ls_number_restraints 402
_refine_ls_restrained_S_all 1.002
_refine_ls_R_factor_all 0.0425
_refine_ls_R_factor_gt 0.0322
_refine_ls_shift/su_max 0.001
_refine_ls_shift/su_mean 0.000
_refine_ls_structure_factor_coef Fsqd
_refine_ls_weighting_details 'w=1/[\s^2^(Fo^2^)+(0.0361P)^2^+2.4606P] where P=(Fo^2^+2Fc^2^)/3'
_refine_ls_weighting_scheme calc
_refine_ls_wR_factor_gt 0.0780
_refine_ls_wR_factor_ref 0.0835
_reflns_Friedel_coverage 0.000
_reflns_number_gt 4247
_reflns_number_total 5090
_reflns_threshold_expression 'I > 2\s(I)'
_cod_data_source_file ic5030845_si_002.cif
_cod_data_source_block jfig1051_1_0m_a
_cod_depositor_comments
;
The following automatic conversions were performed:

'_chemical_melting_point' value 'not measured' was changed to '?' -
the value is undefined or not given.

'_diffrn_radiation_probe' value 'X-ray' changed to 'x-ray' according
to
/usr/data/users/saulius/crontab/automatic-downloads/rss-feeds/ACS/lib/dictionaries/cif_core.dic
dictionary named 'cif_core.dic' version 2.4.2 from 2011-04-26.

'_exptl_crystal_density_meas' value 'not measured' was changed to '?'
- the value is perceived as not measured.

Automatic conversion script
Id: cif_fix_values 3008 2015-01-20 13:52:24Z robertas 

 Adding full bibliography for 4342470--4342481.cif.
;
_cod_database_code 4342476
_shelxl_version_number 2014/6
_shelx_space_group_comment
; 
The symmetry employed for this shelxl refinement is uniquely defined 
by the following loop, which should always be used as a source of 
symmetry information in preference to the above space-group names. 
They are only intended as comments. 
;
_shelx_estimated_absorpt_t_max 0.974
_shelx_estimated_absorpt_t_min 0.856
_olex2_refinement_description
; 
1. Fixed Uiso 
 At 1.2 times of: 
  All C(H) groups 
2. Rigid body (RIGU) restrains 
 All non-hydrogen atoms 
 with sigma for 1-2 distances of 0.004 and sigma for 1-3 distances of 0.004 
3.a Aromatic/amide H refined with riding coordinates: 
 C9(H9), C11(H11) 
;
_olex2_submission_special_instructions 'No special instructions were received'

loop_
_space_group_symop_operation_xyz
'x, y, z'
'-x+1/2, y+1/2, -z+1/2'
'-x, -y, -z'
'x-1/2, -y-1/2, z-1/2'

loop_
_atom_site_label
_atom_site_type_symbol
_atom_site_fract_x
_atom_site_fract_y
_atom_site_fract_z
_atom_site_U_iso_or_equiv
_atom_site_adp_type
_atom_site_occupancy
_atom_site_site_symmetry_order
_atom_site_calc_flag
_atom_site_refinement_flags_posn
_atom_site_refinement_flags_adp
Cr1 Cr 0.42905(2) 0.25121(2) 0.55653(2) 0.01466(10) Uani 1 1 d . U
F10 F 0.46286(9) 0.41126(9) -0.00794(7) 0.0214(3) Uani 1 1 d . U
F16A F 0.16355(9) 0.18489(10) 0.42707(9) 0.0299(3) Uani 1 1 d . U
F16B F 0.03767(10) 0.26942(11) 0.44902(10) 0.0379(4) Uani 1 1 d . U
F16C F 0.04630(11) 0.18731(11) 0.32519(10) 0.0395(4) Uani 1 1 d . U
F19A F 0.01257(9) 0.59593(10) 0.33296(9) 0.0292(3) Uani 1 1 d . U
F19B F -0.00180(9) 0.55855(10) 0.18971(9) 0.0322(3) Uani 1 1 d . U
F19C F 0.11406(9) 0.64986(10) 0.23967(10) 0.0343(3) Uani 1 1 d . U
F24A F 0.86283(10) 0.08536(11) 0.27974(11) 0.0407(4) Uani 1 1 d . U
F24B F 0.72058(11) 0.03735(11) 0.24017(10) 0.0400(4) Uani 1 1 d . U
F24C F 0.77281(12) 0.03001(11) 0.38100(10) 0.0412(4) Uani 1 1 d . U
F27A F 0.80774(16) 0.32957(13) 0.56393(11) 0.0682(6) Uani 1 1 d . U
F27B F 0.85875(11) 0.43221(13) 0.47001(12) 0.0525(5) Uani 1 1 d . U
F27C F 0.72098(11) 0.45038(13) 0.52179(10) 0.0485(4) Uani 1 1 d . U
O1 O 0.39151(11) 0.16241(12) 0.74107(10) 0.0261(4) Uani 1 1 d . U
O2 O 0.62870(12) 0.15966(14) 0.55745(12) 0.0351(4) Uani 1 1 d . U
O3 O 0.52271(13) 0.43211(13) 0.63986(12) 0.0370(4) Uani 1 1 d . U
O4 O 0.23131(12) 0.34533(13) 0.55913(11) 0.0309(4) Uani 1 1 d . U
O5 O 0.34305(12) 0.06949(12) 0.46842(11) 0.0300(4) Uani 1 1 d . U
N1 N 0.44324(11) 0.33451(12) 0.35854(11) 0.0139(4) Uani 1 1 d . U
C1 C 0.40787(14) 0.19683(16) 0.67267(14) 0.0178(4) Uani 1 1 d . U
C2 C 0.55418(16) 0.19380(17) 0.55645(14) 0.0216(5) Uani 1 1 d . U
C3 C 0.48751(16) 0.36446(17) 0.60971(14) 0.0229(5) Uani 1 1 d . U
C4 C 0.30543(16) 0.31015(17) 0.55752(13) 0.0211(5) Uani 1 1 d . U
C5 C 0.37478(15) 0.13783(17) 0.50084(13) 0.0191(4) Uani 1 1 d . U
C6 C 0.44097(13) 0.30468(15) 0.43285(13) 0.0143(4) Uani 1 1 d . U
C7 C 0.44837(14) 0.35817(14) 0.26579(12) 0.0129(4) Uani 1 1 d . U
C8 C 0.36481(14) 0.38822(15) 0.21499(13) 0.0137(4) Uani 1 1 d . U
C9 C 0.37169(14) 0.40844(15) 0.12212(13) 0.0156(4) Uani 1 1 d . U
H9 H 0.3170 0.4305 0.0858 0.019 Uiso 1 1 calc R .
C10 C 0.45902(15) 0.39604(15) 0.08366(13) 0.0157(4) Uani 1 1 d . U
C11 C 0.54168(14) 0.36610(15) 0.13299(13) 0.0159(4) Uani 1 1 d . U
H11 H 0.6004 0.3583 0.1037 0.019 Uiso 1 1 calc R .
C12 C 0.53703(14) 0.34767(15) 0.22632(13) 0.0138(4) Uani 1 1 d . U
C13 C 0.26940(14) 0.39568(15) 0.25615(13) 0.0142(4) Uani 1 1 d . U
C14 C 0.23151(14) 0.31914(16) 0.30384(13) 0.0161(4) Uani 1 1 d . U
H14 H 0.2666(15) 0.2640(17) 0.3107(14) 0.011(5) Uiso 1 1 d . .
C15 C 0.14085(14) 0.32699(16) 0.33896(13) 0.0173(4) Uani 1 1 d . U
C16 C 0.09741(15) 0.24274(17) 0.38524(15) 0.0222(5) Uani 1 1 d . U
C17 C 0.08745(14) 0.41027(16) 0.32780(13) 0.0169(4) Uani 1 1 d . U
H17 H 0.0243(17) 0.4162(17) 0.3540(15) 0.021(6) Uiso 1 1 d . .
C18 C 0.12478(14) 0.48574(15) 0.27876(13) 0.0160(4) Uani 1 1 d . U
C19 C 0.06323(15) 0.57234(17) 0.26069(14) 0.0210(5) Uani 1 1 d . U
C20 C 0.21486(14) 0.47919(16) 0.24319(13) 0.0158(4) Uani 1 1 d . U
H20 H 0.2390(16) 0.5325(18) 0.2108(15) 0.020(6) Uiso 1 1 d . .
C21 C 0.62278(13) 0.31133(15) 0.28308(13) 0.0146(4) Uani 1 1 d . U
C22 C 0.66060(14) 0.22204(16) 0.26497(14) 0.0158(4) Uani 1 1 d . U
H22 H 0.6364(16) 0.1851(18) 0.2159(16) 0.020(6) Uiso 1 1 d . .
C23 C 0.73485(14) 0.18386(16) 0.32230(14) 0.0175(4) Uani 1 1 d . U
C24 C 0.77241(15) 0.08470(17) 0.30567(15) 0.0229(5) Uani 1 1 d . U
C25 C 0.77376(15) 0.23629(17) 0.39640(15) 0.0204(5) Uani 1 1 d . U
H25 H 0.8202(18) 0.2102(19) 0.4322(17) 0.029(7) Uiso 1 1 d . .
C26 C 0.73722(15) 0.32621(17) 0.41314(14) 0.0203(5) Uani 1 1 d . U
C27 C 0.78067(17) 0.38421(19) 0.49219(16) 0.0293(5) Uani 1 1 d . U
C28 C 0.66132(15) 0.36451(17) 0.35799(14) 0.0172(4) Uani 1 1 d . U
H28 H 0.6361(16) 0.4246(18) 0.3723(14) 0.014(5) Uiso 1 1 d . .

loop_
_atom_site_aniso_label
_atom_site_aniso_U_11
_atom_site_aniso_U_22
_atom_site_aniso_U_33
_atom_site_aniso_U_23
_atom_site_aniso_U_13
_atom_site_aniso_U_12
Cr1 0.01687(17) 0.01505(19) 0.01178(16) 0.00079(12) -0.00129(12) 0.00023(14)
F10 0.0270(6) 0.0258(7) 0.0112(5) 0.0024(5) 0.0000(5) -0.0007(6)
F16A 0.0208(6) 0.0281(8) 0.0401(8) 0.0186(6) -0.0028(6) -0.0003(6)
F16B 0.0339(8) 0.0346(9) 0.0476(9) 0.0146(7) 0.0220(7) 0.0026(7)
F16C 0.0429(8) 0.0324(9) 0.0410(8) 0.0106(6) -0.0156(7) -0.0227(7)
F19A 0.0265(7) 0.0321(8) 0.0291(7) 0.0003(6) 0.0034(5) 0.0142(6)
F19B 0.0284(7) 0.0354(9) 0.0308(7) 0.0005(6) -0.0137(6) 0.0132(6)
F19C 0.0272(7) 0.0174(8) 0.0590(9) 0.0099(6) 0.0071(6) 0.0051(6)
F24A 0.0223(7) 0.0300(9) 0.0717(10) 0.0014(7) 0.0184(7) 0.0062(6)
F24B 0.0394(8) 0.0235(8) 0.0550(9) -0.0116(7) -0.0141(7) 0.0096(7)
F24C 0.0580(10) 0.0258(9) 0.0408(8) 0.0145(6) 0.0120(7) 0.0143(7)
F27A 0.1154(16) 0.0427(11) 0.0399(9) 0.0043(8) -0.0493(10) -0.0098(10)
F27B 0.0360(9) 0.0586(12) 0.0618(10) -0.0219(9) -0.0048(7) -0.0223(8)
F27C 0.0417(9) 0.0616(12) 0.0404(9) -0.0280(8) -0.0114(7) 0.0065(8)
O1 0.0260(8) 0.0345(10) 0.0178(7) 0.0072(7) 0.0020(6) 0.0036(7)
O2 0.0251(9) 0.0399(12) 0.0405(10) 0.0113(8) 0.0025(7) 0.0108(8)
O3 0.0463(11) 0.0271(11) 0.0378(10) -0.0107(8) 0.0042(8) -0.0133(9)
O4 0.0250(9) 0.0361(11) 0.0317(9) 0.0033(7) 0.0034(7) 0.0107(8)
O5 0.0387(10) 0.0224(10) 0.0282(8) -0.0039(7) -0.0025(7) -0.0062(8)
N1 0.0113(8) 0.0149(10) 0.0153(8) 0.0004(7) -0.0008(6) 0.0004(7)
C1 0.0152(10) 0.0195(12) 0.0181(10) -0.0011(8) -0.0028(8) 0.0024(9)
C2 0.0255(11) 0.0210(13) 0.0182(10) 0.0041(8) -0.0007(8) -0.0004(10)
C3 0.0264(11) 0.0231(13) 0.0193(10) 0.0002(9) 0.0031(9) -0.0005(10)
C4 0.0270(12) 0.0214(13) 0.0148(10) 0.0021(8) 0.0003(8) -0.0009(10)
C5 0.0214(11) 0.0206(12) 0.0153(10) 0.0025(8) -0.0001(8) 0.0009(9)
C6 0.0110(9) 0.0130(11) 0.0187(10) -0.0009(8) -0.0008(7) 0.0009(8)
C7 0.0156(9) 0.0092(10) 0.0135(9) 0.0008(7) -0.0012(7) -0.0009(8)
C8 0.0146(9) 0.0085(10) 0.0178(9) 0.0000(7) -0.0008(7) 0.0002(8)
C9 0.0170(10) 0.0124(11) 0.0168(9) 0.0007(8) -0.0041(8) -0.0003(8)
C10 0.0209(10) 0.0140(11) 0.0122(9) 0.0006(8) 0.0002(8) -0.0036(9)
C11 0.0154(10) 0.0148(11) 0.0178(9) -0.0022(8) 0.0032(8) -0.0024(8)
C12 0.0149(9) 0.0101(11) 0.0162(9) -0.0014(7) -0.0009(7) -0.0014(8)
C13 0.0135(9) 0.0156(11) 0.0130(9) -0.0011(8) -0.0048(7) -0.0004(8)
C14 0.0139(10) 0.0149(11) 0.0187(10) 0.0019(8) -0.0043(8) 0.0022(9)
C15 0.0143(10) 0.0201(12) 0.0170(10) 0.0011(8) -0.0029(8) -0.0023(8)
C16 0.0151(10) 0.0252(13) 0.0259(11) 0.0062(9) -0.0025(8) -0.0012(9)
C17 0.0118(10) 0.0219(12) 0.0167(10) -0.0005(8) -0.0027(8) 0.0007(9)
C18 0.0134(9) 0.0174(11) 0.0165(9) -0.0005(8) -0.0054(8) 0.0012(8)
C19 0.0184(10) 0.0214(12) 0.0229(10) 0.0023(9) -0.0002(8) 0.0032(9)
C20 0.0170(10) 0.0141(11) 0.0157(9) 0.0021(8) -0.0035(8) -0.0003(8)
C21 0.0108(9) 0.0155(11) 0.0173(9) 0.0035(8) 0.0009(7) -0.0020(8)
C22 0.0123(9) 0.0165(11) 0.0186(10) 0.0005(8) 0.0016(8) -0.0031(8)
C23 0.0115(9) 0.0180(11) 0.0235(10) 0.0048(8) 0.0040(8) -0.0008(8)
C24 0.0171(10) 0.0235(13) 0.0281(11) 0.0051(9) 0.0021(9) 0.0015(9)
C25 0.0128(10) 0.0252(13) 0.0227(11) 0.0070(9) -0.0029(8) -0.0004(9)
C26 0.0163(10) 0.0251(12) 0.0191(10) 0.0018(9) -0.0019(8) -0.0044(9)
C27 0.0283(12) 0.0291(14) 0.0289(12) -0.0018(10) -0.0122(10) -0.0003(10)
C28 0.0161(10) 0.0161(12) 0.0194(10) 0.0004(8) 0.0001(8) -0.0006(9)

loop_
_atom_type_symbol
_atom_type_description
_atom_type_scat_dispersion_real
_atom_type_scat_dispersion_imag
_atom_type_scat_source
C C 0.0033 0.0016 'International Tables Vol C Tables 4.2.6.8 and 6.1.1.4'
H H 0.0000 0.0000 'International Tables Vol C Tables 4.2.6.8 and 6.1.1.4'
Cr Cr 0.3209 0.6236 'International Tables Vol C Tables 4.2.6.8 and 6.1.1.4'
F F 0.0171 0.0103 'International Tables Vol C Tables 4.2.6.8 and 6.1.1.4'
N N 0.0061 0.0033 'International Tables Vol C Tables 4.2.6.8 and 6.1.1.4'
O O 0.0106 0.0060 'International Tables Vol C Tables 4.2.6.8 and 6.1.1.4'

loop_
_geom_angle_atom_site_label_1
_geom_angle_atom_site_label_2
_geom_angle_atom_site_label_3
_geom_angle
C1 Cr1 C2 91.40(9)
C1 Cr1 C3 93.01(9)
C1 Cr1 C4 88.63(9)
C1 Cr1 C5 88.32(9)
C1 Cr1 C6 175.62(8)
C2 Cr1 C3 88.90(10)
C2 Cr1 C6 91.73(8)
C3 Cr1 C6 90.11(9)
C4 Cr1 C2 179.07(10)
C4 Cr1 C3 90.18(10)
C4 Cr1 C5 91.49(9)
C4 Cr1 C6 88.29(8)
C5 Cr1 C2 89.44(9)
C5 Cr1 C3 177.89(9)
C5 Cr1 C6 88.64(8)
C6 N1 C7 172.6(2)
O1 C1 Cr1 177.07(18)
O2 C2 Cr1 179.23(19)
O3 C3 Cr1 178.8(2)
O4 C4 Cr1 179.25(18)
O5 C5 Cr1 179.1(2)
N1 C6 Cr1 176.45(17)
N1 C7 C8 119.44(17)
N1 C7 C12 118.12(17)
C12 C7 C8 122.40(17)
C7 C8 C13 122.43(17)
C9 C8 C7 118.04(18)
C9 C8 C13 119.50(17)
C8 C9 H9 120.5
C10 C9 C8 118.99(18)
C10 C9 H9 120.5
F10 C10 C9 117.98(17)
F10 C10 C11 118.55(17)
C9 C10 C11 123.43(18)
C10 C11 H11 120.7
C10 C11 C12 118.57(18)
C12 C11 H11 120.7
C7 C12 C21 119.98(17)
C11 C12 C7 118.54(18)
C11 C12 C21 121.37(17)
C14 C13 C8 121.32(18)
C14 C13 C20 119.08(18)
C20 C13 C8 119.53(18)
C13 C14 H14 118.9(13)
C13 C14 C15 120.1(2)
C15 C14 H14 121.0(13)
C14 C15 C16 120.17(19)
C17 C15 C14 121.0(2)
C17 C15 C16 118.80(18)
F16A C16 C15 113.01(17)
F16B C16 F16A 106.77(17)
F16B C16 F16C 106.72(18)
F16B C16 C15 112.35(19)
F16C C16 F16A 105.85(19)
F16C C16 C15 111.68(17)
C15 C17 H17 120.8(14)
C15 C17 C18 118.73(19)
C18 C17 H17 120.5(14)
C17 C18 C19 118.28(18)
C20 C18 C17 121.11(19)
C20 C18 C19 120.53(19)
F19A C19 F19B 106.15(17)
F19A C19 C18 112.42(17)
F19B C19 C18 111.81(18)
F19C C19 F19A 107.00(18)
F19C C19 F19B 106.20(17)
F19C C19 C18 112.80(17)
C13 C20 H20 120.8(14)
C18 C20 C13 120.00(19)
C18 C20 H20 119.2(14)
C22 C21 C12 119.86(18)
C22 C21 C28 119.56(18)
C28 C21 C12 120.45(19)
C21 C22 H22 121.4(15)
C21 C22 C23 120.36(19)
C23 C22 H22 118.2(15)
C22 C23 C24 120.42(19)
C25 C23 C22 120.4(2)
C25 C23 C24 119.15(19)
F24A C24 F24B 106.12(18)
F24A C24 F24C 106.26(18)
F24A C24 C23 112.48(18)
F24B C24 F24C 106.36(19)
F24B C24 C23 113.06(17)
F24C C24 C23 112.06(18)
C23 C25 H25 118.7(17)
C26 C25 C23 119.1(2)
C26 C25 H25 122.2(17)
C25 C26 C27 119.22(19)
C25 C26 C28 121.3(2)
C28 C26 C27 119.5(2)
F27A C27 F27B 106.4(2)
F27A C27 F27C 107.1(2)
F27A C27 C26 112.2(2)
F27B C27 C26 112.3(2)
F27C C27 F27B 105.4(2)
F27C C27 C26 113.03(18)
C21 C28 H28 121.1(13)
C26 C28 C21 119.2(2)
C26 C28 H28 119.7(13)

loop_
_geom_bond_atom_site_label_1
_geom_bond_atom_site_label_2
_geom_bond_distance
Cr1 C1 1.894(2)
Cr1 C2 1.914(2)
Cr1 C3 1.916(2)
Cr1 C4 1.905(2)
Cr1 C5 1.909(2)
Cr1 C6 1.967(2)
F10 C10 1.356(2)
F16A C16 1.341(2)
F16B C16 1.336(3)
F16C C16 1.338(3)
F19A C19 1.343(2)
F19B C19 1.345(2)
F19C C19 1.336(3)
F24A C24 1.334(2)
F24B C24 1.334(3)
F24C C24 1.336(3)
F27A C27 1.329(3)
F27B C27 1.331(3)
F27C C27 1.329(3)
O1 C1 1.141(2)
O2 C2 1.139(3)
O3 C3 1.137(3)
O4 C4 1.142(3)
O5 C5 1.139(3)
N1 C6 1.162(2)
N1 C7 1.397(2)
C7 C8 1.403(3)
C7 C12 1.399(3)
C8 C9 1.392(3)
C8 C13 1.492(3)
C9 H9 0.9500
C9 C10 1.379(3)
C10 C11 1.382(3)
C11 H11 0.9500
C11 C12 1.390(3)
C12 C21 1.497(3)
C13 C14 1.393(3)
C13 C20 1.394(3)
C14 H14 0.91(2)
C14 C15 1.393(3)
C15 C16 1.498(3)
C15 C17 1.381(3)
C17 H17 0.98(2)
C17 C18 1.389(3)
C18 C19 1.492(3)
C18 C20 1.387(3)
C20 H20 0.95(2)
C21 C22 1.381(3)
C21 C28 1.399(3)
C22 H22 0.93(2)
C22 C23 1.393(3)
C23 C24 1.501(3)
C23 C25 1.386(3)
C25 H25 0.88(3)
C25 C26 1.378(3)
C26 C27 1.503(3)
C26 C28 1.393(3)
C28 H28 0.94(2)

loop_
_geom_torsion_atom_site_label_1
_geom_torsion_atom_site_label_2
_geom_torsion_atom_site_label_3
_geom_torsion_atom_site_label_4
_geom_torsion
F10 C10 C11 C12 -178.07(18)
N1 C7 C8 C9 -178.08(18)
N1 C7 C8 C13 -0.3(3)
N1 C7 C12 C11 176.61(18)
N1 C7 C12 C21 0.4(3)
C7 C8 C9 C10 1.5(3)
C7 C8 C13 C14 -52.0(3)
C7 C8 C13 C20 131.0(2)
C7 C12 C21 C22 111.8(2)
C7 C12 C21 C28 -64.2(3)
C8 C7 C12 C11 -1.2(3)
C8 C7 C12 C21 -177.39(19)
C8 C9 C10 F10 176.56(18)
C8 C9 C10 C11 -1.3(3)
C8 C13 C14 C15 -177.89(17)
C8 C13 C20 C18 178.03(17)
C9 C8 C13 C14 125.8(2)
C9 C8 C13 C20 -51.2(3)
C9 C10 C11 C12 -0.2(3)
C10 C11 C12 C7 1.4(3)
C10 C11 C12 C21 177.56(19)
C11 C12 C21 C22 -64.3(3)
C11 C12 C21 C28 119.7(2)
C12 C7 C8 C9 -0.3(3)
C12 C7 C8 C13 177.51(19)
C12 C21 C22 C23 -174.29(18)
C12 C21 C28 C26 175.93(18)
C13 C8 C9 C10 -176.35(18)
C13 C14 C15 C16 176.27(18)
C13 C14 C15 C17 -0.4(3)
C14 C13 C20 C18 0.9(3)
C14 C15 C16 F16A 30.3(3)
C14 C15 C16 F16B 151.20(18)
C14 C15 C16 F16C -88.9(2)
C14 C15 C17 C18 1.6(3)
C15 C17 C18 C19 175.20(18)
C15 C17 C18 C20 -1.5(3)
C16 C15 C17 C18 -175.16(18)
C17 C15 C16 F16A -152.96(18)
C17 C15 C16 F16B -32.1(3)
C17 C15 C16 F16C 87.8(2)
C17 C18 C19 F19A 39.3(3)
C17 C18 C19 F19B -79.9(2)
C17 C18 C19 F19C 160.44(18)
C17 C18 C20 C13 0.2(3)
C19 C18 C20 C13 -176.37(18)
C20 C13 C14 C15 -0.9(3)
C20 C18 C19 F19A -143.96(19)
C20 C18 C19 F19B 96.7(2)
C20 C18 C19 F19C -22.9(3)
C21 C22 C23 C24 176.71(18)
C21 C22 C23 C25 -2.1(3)
C22 C21 C28 C26 -0.1(3)
C22 C23 C24 F24A 112.9(2)
C22 C23 C24 F24B -7.3(3)
C22 C23 C24 F24C -127.5(2)
C22 C23 C25 C26 0.7(3)
C23 C25 C26 C27 -178.7(2)
C23 C25 C26 C28 1.0(3)
C24 C23 C25 C26 -178.10(19)
C25 C23 C24 F24A -68.3(3)
C25 C23 C24 F24B 171.55(19)
C25 C23 C24 F24C 51.4(3)
C25 C26 C27 F27A -35.9(3)
C25 C26 C27 F27B 83.8(3)
C25 C26 C27 F27C -157.1(2)
C25 C26 C28 C21 -1.3(3)
C27 C26 C28 C21 178.3(2)
C28 C21 C22 C23 1.8(3)
C28 C26 C27 F27A 144.4(2)
C28 C26 C27 F27B -95.8(3)
C28 C26 C27 F27C 23.3(3)
